data_7246932
loop_
_publ_author_name
'Yin, Jia-Ling'
'Yan, Qing-Qing'
'Liu, Yu-Xin'
'Yong, Guo-Ping'

_publ_section_title
;
 From zero-dimensional metallomacrocycle to three-dimensional
 metal--organic frameworks mediated by solvent polarity: near-white light
 emissions and gas adsorption properties
;
_journal_issue 31
_journal_name_full CrystEngComm
_journal_page_first 4435
_journal_page_last 4444
_journal_paper_doi 10.1039/D3CE00476G
_journal_volume 25
_journal_year 2023
_chemical_formula_sum 'C50 H34 N2 O11 Zn2'
_chemical_formula_weight 969.57
_space_group_crystal_system monoclinic
_space_group_IT_number 14
_space_group_name_Hall '-P 2ybc'
_space_group_name_H-M_alt 'P 1 21/c 1'
_atom_sites_solution_hydrogens mixed
_audit_creation_method SHELXL-2014/7
_audit_update_record
;
2023-04-27 deposited with the CCDC.	2023-06-23 downloaded from the CCDC.
;
_cell_angle_alpha 90
_cell_angle_beta 98.383(5)
_cell_angle_gamma 90
_cell_formula_units_Z 4
_cell_length_a 33.5391(18)
_cell_length_b 13.3893(12)
_cell_length_c 12.2796(6)
_cell_measurement_reflns_used 13255
_cell_measurement_temperature 293(2)
_cell_measurement_theta_max 74.0135
_cell_measurement_theta_min 4.1623
_cell_volume 5455.4(6)
_computing_cell_refinement 'CrysAlisPro 1.171.41.110a (Rigaku OD, 2021)'
_computing_data_collection 'CrysAlisPro 1.171.41.110a (Rigaku OD, 2021)'
_computing_data_reduction 'CrysAlisPro 1.171.41.110a (Rigaku OD, 2021)'
_computing_structure_refinement 'SHELXL-2014/7 (Sheldrick, 2014)'
_computing_structure_solution 'ShelXT (Sheldrick, 2015)'
_diffrn_ambient_temperature 293(2)
_diffrn_measured_fraction_theta_full 0.986
_diffrn_measured_fraction_theta_max 0.965
_diffrn_measurement_device_type 'SuperNova, Dual, Cu at home/near, AtlasS2'
_diffrn_radiation_type CuK\a
_diffrn_radiation_wavelength 1.54184
_diffrn_reflns_av_R_equivalents 0.1278
_diffrn_reflns_av_unetI/netI 0.1342
_diffrn_reflns_Laue_measured_fraction_full 0.986
_diffrn_reflns_Laue_measured_fraction_max 0.965
_diffrn_reflns_number 10357
_diffrn_reflns_point_group_measured_fraction_full 0.986
_diffrn_reflns_point_group_measured_fraction_max 0.965
_diffrn_reflns_theta_full 67.684
_diffrn_reflns_theta_max 70.108
_diffrn_reflns_theta_min 3.560
_diffrn_source 'micro-focus sealed X-ray tube'
_exptl_absorpt_coefficient_mu 1.524
_exptl_absorpt_correction_T_max 0.552
_exptl_absorpt_correction_T_min 0.505
_exptl_absorpt_correction_type multi-scan
_exptl_absorpt_process_details
;
CrysAlisPro 1.171.41.110a (Rigaku Oxford Diffraction, 2021)
Empirical absorption correction using spherical harmonics,
implemented in SCALE3 ABSPACK scaling algorithm.
;
_exptl_crystal_colour yellow
_exptl_crystal_density_diffrn 1.181
_exptl_crystal_description block
_exptl_crystal_F_000 1984
_exptl_crystal_size_max 0.48
_exptl_crystal_size_mid 0.43
_exptl_crystal_size_min 0.39
_platon_squeeze_details
;
;
_refine_diff_density_max 2.175
_refine_diff_density_min -0.681
_refine_diff_density_rms 0.192
_refine_ls_extinction_method none
_refine_ls_goodness_of_fit_ref 1.199
_refine_ls_hydrogen_treatment mixed
_refine_ls_matrix_type full
_refine_ls_number_parameters 598
_refine_ls_number_reflns 9995
_refine_ls_number_restraints 7
_refine_ls_restrained_S_all 1.199
_refine_ls_R_factor_all 0.2494
_refine_ls_R_factor_gt 0.1876
_refine_ls_shift/su_max 0.073
_refine_ls_shift/su_mean 0.001
_refine_ls_structure_factor_coef Fsqd
_refine_ls_weighting_details 'w=1/[\s^2^(Fo^2^)+(0.2000P)^2^] where P=(Fo^2^+2Fc^2^)/3'
_refine_ls_weighting_scheme calc
_refine_ls_wR_factor_gt 0.4432
_refine_ls_wR_factor_ref 0.4805
_reflns_Friedel_coverage 0.000
_reflns_number_gt 3804
_reflns_number_total 9995
_reflns_threshold_expression 'I > 2\s(I)'
_cod_data_source_file d3ce00476g2.cif
_cod_data_source_block 6
_cod_depositor_comments 'Adding full bibliography for 7246930--7246932.cif.'
_cod_original_sg_symbol_H-M 'P 21/c'
_cod_database_code 7246932
_shelx_shelxl_version_number 2014/7
_shelx_space_group_comment
;
The symmetry employed for this shelxl refinement is uniquely defined
by the following loop, which should always be used as a source of
symmetry information in preference to the above space-group names.
They are only intended as comments.
;

loop_
_space_group_symop_operation_xyz
'x, y, z'
'-x, y+1/2, -z+1/2'
'-x, -y, -z'
'x, -y-1/2, z-1/2'

loop_
_atom_site_label
_atom_site_type_symbol
_atom_site_fract_x
_atom_site_fract_y
_atom_site_fract_z
_atom_site_U_iso_or_equiv
_atom_site_adp_type
_atom_site_occupancy
_atom_site_site_symmetry_order
_atom_site_calc_flag
_atom_site_refinement_flags_posn
_atom_site_refinement_flags_adp
_atom_site_refinement_flags_occupancy
_atom_site_disorder_assembly
_atom_site_disorder_group
Zn1 Zn 0.01900(2) 0.24837(4) -0.40611(4) 0.07451(16) Uani 1 1 d . . . . .
Zn2 Zn 0.49277(2) 0.81020(6) 1.60246(5) 0.1113(3) Uani 1 1 d . . . . .
O6 O 0.03115(6) 0.7364(2) 1.34708(18) 0.0726(8) Uani 1 1 d . . . . .
C25 C 0.23897(9) 0.6232(2) 1.0373(2) 0.0614(9) Uani 1 1 d . . . . .
O2 O 0.04737(7) 0.1947(2) -0.20984(18) 0.0874(9) Uani 1 1 d . . . . .
O9 O 0.01473(7) 0.3532(2) -0.52595(18) 0.0890(9) Uani 1 1 d D . . . .
H2 H -0.0088 0.3713 -0.5410 0.134 Uiso 1 1 calc DR U . . .
C9 C 0.28177(8) 0.3831(3) 0.22990(17) 0.0568(9) Uani 1 1 d . . . . .
H9B H 0.3045 0.3965 0.2807 0.068 Uiso 1 1 calc R U . . .
O1 O 0.07096(6) 0.2888(3) -0.33388(15) 0.0955(10) Uani 1 1 d . . . . .
C21 C 0.16821(8) 0.6649(3) 1.2439(2) 0.0577(9) Uani 1 1 d . . . . .
C5 C 0.17505(11) 0.3541(3) -0.1081(2) 0.0689(11) Uani 1 1 d . . . . .
H5A H 0.1958 0.3900 -0.1322 0.083 Uiso 1 1 calc R U . . .
C45 C 0.20389(9) 0.5953(3) 0.8461(2) 0.0624(9) Uani 1 1 d . . . . .
H45A H 0.1807 0.6220 0.8679 0.075 Uiso 1 1 calc R U . . .
O5 O 0.06345(8) 0.6496(3) 1.4976(2) 0.1144(11) Uani 1 1 d . . . . .
C7 C 0.21419(10) 0.3436(2) 0.0799(2) 0.0626(9) Uani 1 1 d . . . . .
C4 C 0.17844(9) 0.3225(3) -0.00222(19) 0.0622(10) Uani 1 1 d . . . . .
N1 N 0.21126(8) 0.3705(2) 0.1851(2) 0.0684(8) Uani 1 1 d . . . . .
C44 C 0.23787(10) 0.5878(3) 0.9226(2) 0.0728(11) Uani 1 1 d . . . . .
C24 C 0.20405(9) 0.6608(2) 1.1893(2) 0.0600(9) Uani 1 1 d . . . . .
C26 C 0.27510(9) 0.6422(2) 1.09259(19) 0.0526(8) Uani 1 1 d . . . . .
H26A H 0.2981 0.6378 1.0588 0.063 Uiso 1 1 calc R U . . .
C11 C 0.25197(9) 0.3363(3) 0.0493(3) 0.0724(11) Uani 1 1 d . . . . .
H11A H 0.2544 0.3177 -0.0224 0.087 Uiso 1 1 calc R U . . .
C28 C 0.24349(9) 0.6786(2) 1.2540(2) 0.0630(9) Uani 1 1 d . . . . .
H28A H 0.2461 0.6961 1.3280 0.076 Uiso 1 1 calc R U . . .
C39 C 0.20787(9) 0.4401(2) 0.5319(2) 0.0602(9) Uani 1 1 d . . . . .
H39A H 0.1847 0.4279 0.5633 0.072 Uiso 1 1 calc R U . . .
C27 C 0.27743(10) 0.6681(3) 1.1997(3) 0.0724(11) Uani 1 1 d . . . . .
N2 N 0.20313(9) 0.6269(2) 1.0819(2) 0.0835(10) Uani 1 1 d . . . . .
C10 C 0.28660(10) 0.3562(3) 0.1234(4) 0.0919(13) Uani 1 1 d . . . . .
C46 C 0.20255(10) 0.5649(3) 0.7375(3) 0.0699(10) Uani 1 1 d . . . . .
H46A H 0.1789 0.5715 0.6882 0.084 Uiso 1 1 calc R U . . .
C40 C 0.21076(9) 0.4094(2) 0.4255(2) 0.0609(9) Uani 1 1 d . . . . .
H40A H 0.1886 0.3763 0.3873 0.073 Uiso 1 1 calc R U . . .
C35 C 0.24211(9) 0.4230(3) 0.3738(2) 0.0602(9) Uani 1 1 d . . . . .
C2 C 0.11407(8) 0.2412(3) -0.0457(2) 0.0627(10) Uani 1 1 d . . . . .
H2B H 0.0933 0.2029 -0.0249 0.075 Uiso 1 1 calc R U . . .
C1 C 0.11091(10) 0.2748(3) -0.1570(3) 0.0680(10) Uani 1 1 d . . . . .
C12 C 0.32739(10) 0.3514(3) 0.0944(2) 0.0780(11) Uani 1 1 d . . . . .
C8 C 0.24583(10) 0.3903(3) 0.2614(3) 0.0722(11) Uani 1 1 d . . . . .
C23 C 0.13313(10) 0.6449(3) 1.3975(2) 0.0656(10) Uani 1 1 d . . . . .
H23A H 0.1344 0.6219 1.4694 0.079 Uiso 1 1 calc R U . . .
C18 C 0.09804(10) 0.6816(3) 1.3479(3) 0.0796(13) Uani 1 1 d . . . . .
C29 C 0.31863(10) 0.6854(3) 1.2628(3) 0.0720(10) Uani 1 1 d . . . . .
O10 O 0.02381(8) 0.1247(2) -0.4892(2) 0.1078(11) Uani 1 1 d D . . . .
H4 H 0.0254 0.0768 -0.4471 0.162 Uiso 1 1 calc DR U . . .
C22 C 0.16772(9) 0.6389(3) 1.3484(3) 0.0703(11) Uani 1 1 d . . . . .
H22A H 0.1914 0.6160 1.3898 0.084 Uiso 1 1 calc R U . . .
C43 C 0.27276(9) 0.5507(3) 0.8910(3) 0.0769(12) Uani 1 1 d . . . . .
H43A H 0.2962 0.5465 0.9417 0.092 Uiso 1 1 calc R U . . .
C6 C 0.14148(10) 0.3330(3) -0.1775(2) 0.0730(11) Uani 1 1 d . . . . .
H6A H 0.1391 0.3617 -0.2471 0.088 Uiso 1 1 calc R U . . .
C36 C 0.27551(10) 0.4791(4) 0.4333(3) 0.0906(13) Uani 1 1 d . . . . .
H36A H 0.2980 0.4949 0.4005 0.109 Uiso 1 1 calc R U . . .
C38 C 0.23868(11) 0.4867(3) 0.5866(2) 0.0810(12) Uani 1 1 d . . . . .
C3 C 0.14602(9) 0.2628(3) 0.0302(2) 0.0720(11) Uani 1 1 d . . . . .
H3A H 0.1473 0.2400 0.1021 0.086 Uiso 1 1 calc R U . . .
C34 C 0.32380(9) 0.7262(4) 1.3650(3) 0.0945(15) Uani 1 1 d . . . . .
H34A H 0.3014 0.7439 1.3974 0.113 Uiso 1 1 calc R U . . .
O11 O 0.49748(12) 0.7084(3) 1.7137(2) 0.1588(13) Uani 1 1 d D . . . .
H6 H 0.4760 0.6786 1.7108 0.238 Uiso 1 1 calc R U . . .
C41 C 0.23870(10) 0.5222(3) 0.7007(2) 0.0679(10) Uani 1 1 d . . . . .
C42 C 0.27291(11) 0.5193(3) 0.7825(3) 0.0896(13) Uani 1 1 d . . . . .
H42A H 0.2969 0.4952 0.7631 0.108 Uiso 1 1 calc R U . . .
O7 O 0.43925(9) 0.7906(5) 1.5286(3) 0.192(2) Uani 1 1 d . . . . .
C37 C 0.27296(10) 0.5072(4) 0.5366(2) 0.0901(13) Uani 1 1 d . . . . .
H37A H 0.2945 0.5412 0.5765 0.108 Uiso 1 1 calc R U . . .
C19 C 0.09882(10) 0.7143(3) 1.2392(3) 0.0710(11) Uani 1 1 d . . . . .
H19A H 0.0754 0.7415 1.2008 0.085 Uiso 1 1 calc R U . . .
C20 C 0.13316(10) 0.7081(4) 1.1850(3) 0.0941(15) Uani 1 1 d . . . . .
H20A H 0.1327 0.7316 1.1136 0.113 Uiso 1 1 calc R U . . .
C33 C 0.36228(11) 0.7417(4) 1.4216(3) 0.1065(15) Uani 1 1 d . . . . .
H33A H 0.3647 0.7703 1.4913 0.128 Uiso 1 1 calc R U . . .
C32 C 0.39666(12) 0.7172(5) 1.3806(5) 0.119(2) Uani 1 1 d . . . . .
C49 C 0.06185(9) 0.6902(4) 1.3987(3) 0.0897(14) Uani 1 1 d . . . . .
O8 O 0.46837(8) 0.6967(4) 1.4072(4) 0.1587(18) Uani 1 1 d . . . . .
C31 C 0.38849(12) 0.6716(5) 1.2737(3) 0.1120(19) Uani 1 1 d . . . . .
H31A H 0.4101 0.6495 1.2405 0.134 Uiso 1 1 calc R U . . .
O3 O 0.47317(11) 0.4005(4) 0.0478(5) 0.217(2) Uani 1 1 d . . . . .
C30 C 0.35237(12) 0.6600(5) 1.2216(3) 0.123(2) Uani 1 1 d . . . . .
H30A H 0.3495 0.6325 1.1514 0.148 Uiso 1 1 calc R U . . .
C17 C 0.35983(14) 0.3830(4) 0.1573(4) 0.138(2) Uani 1 1 d . . . . .
H17A H 0.3568 0.4001 0.2291 0.166 Uiso 1 1 calc R U . . .
C47 C 0.07474(9) 0.2557(4) -0.2338(3) 0.0894(15) Uani 1 1 d . . . . .
C13 C 0.33305(12) 0.3160(5) -0.0011(6) 0.150(3) Uani 1 1 d . . . . .
H13A H 0.3114 0.2906 -0.0489 0.180 Uiso 1 1 calc R U . . .
C14 C 0.37259(11) 0.3159(5) -0.0328(3) 0.123(2) Uani 1 1 d . . . . .
H14A H 0.3766 0.2852 -0.0983 0.148 Uiso 1 1 calc R U . . .
O4 O 0.44985(13) 0.2873(5) -0.0823(5) 0.231(2) Uani 1 1 d . . . . .
C50 C 0.43614(12) 0.7380(6) 1.4510(5) 0.168(3) Uani 1 1 d . . . . .
C48 C 0.44866(11) 0.3310(4) -0.0252(5) 0.1520(19) Uani 1 1 d . . . . .
C16 C 0.39869(15) 0.3938(6) 0.1287(4) 0.145(3) Uani 1 1 d . . . . .
H16A H 0.4196 0.4234 0.1757 0.174 Uiso 1 1 calc R U . . .
C15 C 0.40366(10) 0.3587(4) 0.0294(4) 0.1082(18) Uani 1 1 d . . . . .
H3 H 0.04257(19) 0.1195(11) -0.5301(5) 0.148(18) Uiso 1 1 d D . . . .
H1 H 0.02404(19) 0.3274(8) -0.5800(5) 0.20(3) Uiso 1 1 d D . . . .
H5 H 0.4981(8) 0.7225(16) 1.7820(5) 0.061(8) Uiso 1 1 d D . . . .

loop_
_atom_site_aniso_label
_atom_site_aniso_U_11
_atom_site_aniso_U_22
_atom_site_aniso_U_33
_atom_site_aniso_U_23
_atom_site_aniso_U_13
_atom_site_aniso_U_12
Zn1 0.0579(2) 0.1053(4) 0.0607(2) -0.0014(2) 0.00998(19) 0.0017(2)
Zn2 0.0655(3) 0.1652(6) 0.1031(4) 0.0032(4) 0.0123(3) -0.0157(3)
O6 0.0388(9) 0.1178(18) 0.0607(11) 0.0017(12) 0.0060(8) -0.0055(11)
C25 0.0555(15) 0.0748(19) 0.0560(15) 0.0044(15) 0.0157(12) 0.0066(15)
O2 0.0787(13) 0.127(2) 0.0597(11) 0.0137(13) 0.0220(10) -0.0230(14)
O9 0.0762(14) 0.118(2) 0.0743(13) 0.0142(14) 0.0169(11) 0.0169(14)
C9 0.0559(14) 0.104(2) 0.0112(9) -0.0178(11) 0.0073(9) -0.0106(14)
O1 0.0511(10) 0.205(3) 0.0313(9) 0.0177(13) 0.0107(8) 0.0251(14)
C21 0.0455(13) 0.093(2) 0.0340(12) 0.0130(13) 0.0051(10) 0.0011(14)
C5 0.083(2) 0.081(2) 0.0404(14) -0.0065(14) 0.0006(14) -0.0060(18)
C45 0.0665(16) 0.085(2) 0.0381(12) 0.0024(14) 0.0143(11) 0.0039(16)
O5 0.0768(14) 0.179(3) 0.0952(15) 0.0408(18) 0.0372(11) 0.0332(17)
C7 0.0784(18) 0.0515(15) 0.0593(16) 0.0040(14) 0.0154(14) 0.0070(15)
C4 0.0632(16) 0.104(2) 0.0163(10) -0.0147(13) -0.0048(10) 0.0000(17)
N1 0.0768(15) 0.0711(16) 0.0596(13) -0.0133(12) 0.0183(11) 0.0017(13)
C44 0.0735(18) 0.109(3) 0.0356(13) 0.0078(16) 0.0081(12) 0.0069(19)
C24 0.0588(15) 0.0636(16) 0.0602(15) 0.0041(14) 0.0174(12) -0.0146(14)
C26 0.0694(15) 0.0638(16) 0.0268(11) -0.0037(11) 0.0147(10) -0.0050(14)
C11 0.0607(16) 0.106(2) 0.0501(15) 0.0021(17) 0.0078(13) -0.0192(17)
C28 0.0627(16) 0.0736(19) 0.0547(15) -0.0085(14) 0.0159(12) -0.0080(15)
C39 0.0696(16) 0.0776(18) 0.0352(11) -0.0222(12) 0.0139(11) -0.0115(15)
C27 0.0742(18) 0.0644(18) 0.082(2) 0.0065(17) 0.0234(15) -0.0081(17)
N2 0.0990(18) 0.0953(19) 0.0598(14) -0.0162(14) 0.0240(13) -0.0370(15)
C10 0.0525(16) 0.080(2) 0.141(3) 0.036(2) 0.0050(18) -0.0267(15)
C46 0.0642(17) 0.087(2) 0.0546(16) 0.0136(15) -0.0048(14) -0.0119(17)
C40 0.0594(16) 0.0615(17) 0.0586(16) 0.0031(14) -0.0019(13) -0.0078(14)
C35 0.0628(15) 0.085(2) 0.0352(11) -0.0023(13) 0.0153(10) -0.0103(15)
C2 0.0351(11) 0.123(3) 0.0322(11) 0.0071(14) 0.0122(9) -0.0036(15)
C1 0.0564(17) 0.096(2) 0.0478(15) -0.0029(16) -0.0046(13) 0.0064(17)
C12 0.0769(19) 0.114(3) 0.0445(14) -0.0239(16) 0.0138(13) 0.0129(19)
C8 0.0551(16) 0.080(2) 0.078(2) -0.0005(17) -0.0013(15) -0.0038(16)
C23 0.0783(17) 0.0756(19) 0.0456(14) 0.0018(14) 0.0176(12) 0.0169(16)
C18 0.0601(17) 0.117(3) 0.0622(18) -0.0126(19) 0.0110(14) 0.0032(19)
C29 0.0637(16) 0.091(2) 0.0627(16) -0.0181(15) 0.0133(13) 0.0276(15)
O10 0.128(2) 0.1047(18) 0.0924(17) -0.0087(15) 0.0217(15) -0.0466(15)
C22 0.0532(15) 0.097(2) 0.0609(16) -0.0032(17) 0.0073(13) 0.0130(16)
C43 0.0512(15) 0.087(2) 0.095(2) -0.0080(19) 0.0193(15) -0.0055(17)
C6 0.084(2) 0.099(2) 0.0353(13) -0.0132(15) 0.0080(13) 0.0011(19)
C36 0.0665(17) 0.152(3) 0.0503(17) -0.006(2) -0.0026(14) -0.0454(19)
C38 0.095(2) 0.130(3) 0.0196(12) 0.0077(15) 0.0114(12) 0.014(2)
C3 0.0564(16) 0.126(3) 0.0350(13) 0.0083(16) 0.0106(11) -0.0080(17)
C34 0.0369(14) 0.177(4) 0.0730(19) -0.026(2) 0.0189(12) -0.001(2)
O11 0.161(2) 0.170(2) 0.158(2) 0.0897(16) 0.0669(16) -0.018(2)
C41 0.0753(18) 0.084(2) 0.0428(14) -0.0043(14) 0.0023(13) 0.0246(16)
C42 0.086(2) 0.126(3) 0.0564(17) -0.0243(18) 0.0099(15) 0.038(2)
O7 0.0568(15) 0.415(6) 0.102(2) -0.066(3) 0.0016(15) -0.058(2)
C37 0.0744(18) 0.153(3) 0.0455(15) -0.0259(19) 0.0167(13) -0.033(2)
C19 0.0729(18) 0.083(2) 0.0599(16) 0.0002(17) 0.0184(14) 0.0021(18)
C20 0.0518(18) 0.153(4) 0.076(2) 0.017(2) 0.0031(16) -0.002(2)
C33 0.075(2) 0.161(4) 0.091(2) -0.057(2) 0.0364(15) -0.013(2)
C32 0.049(2) 0.158(4) 0.141(4) 0.007(4) -0.010(2) 0.001(3)
C49 0.0379(15) 0.138(3) 0.092(2) 0.038(2) 0.0042(15) -0.0046(18)
O8 0.0442(13) 0.208(4) 0.231(4) 0.010(3) 0.0440(16) 0.0051(19)
C31 0.066(2) 0.186(5) 0.088(2) -0.014(3) 0.0231(17) 0.003(3)
O3 0.1079(19) 0.182(4) 0.390(5) 0.076(4) 0.129(2) 0.027(2)
C30 0.072(2) 0.237(6) 0.058(2) -0.023(3) 0.0045(17) -0.010(3)
C17 0.111(3) 0.195(4) 0.110(3) -0.047(3) 0.026(2) -0.082(3)
C47 0.0434(15) 0.146(4) 0.082(2) -0.010(2) 0.0208(14) 0.0104(19)
C13 0.0390(19) 0.189(6) 0.217(6) -0.022(5) -0.004(3) 0.013(3)
C14 0.0665(18) 0.221(5) 0.090(2) -0.026(3) 0.0364(15) 0.027(3)
O4 0.100(3) 0.316(6) 0.284(5) -0.152(4) 0.053(3) -0.006(3)
C50 0.0405(19) 0.326(8) 0.131(4) 0.079(4) -0.011(2) -0.030(3)
C48 0.0396(17) 0.198(4) 0.204(4) 0.116(3) -0.031(2) -0.041(2)
C16 0.107(3) 0.245(7) 0.087(3) -0.007(4) 0.025(2) -0.045(4)
C15 0.0393(15) 0.157(4) 0.128(3) 0.004(3) 0.0132(18) -0.010(2)

loop_
_atom_type_symbol
_atom_type_description
_atom_type_scat_dispersion_real
_atom_type_scat_dispersion_imag
_atom_type_scat_source
C C 0.0181 0.0091 'International Tables Vol C Tables 4.2.6.8 and 6.1.1.4'
H H 0.0000 0.0000 'International Tables Vol C Tables 4.2.6.8 and 6.1.1.4'
N N 0.0311 0.0180 'International Tables Vol C Tables 4.2.6.8 and 6.1.1.4'
O O 0.0492 0.0322 'International Tables Vol C Tables 4.2.6.8 and 6.1.1.4'
Zn Zn -1.5491 0.6778 'International Tables Vol C Tables 4.2.6.8 and 6.1.1.4'

loop_
_geom_angle_atom_site_label_1
_geom_angle_atom_site_label_2
_geom_angle_atom_site_label_3
_geom_angle
_geom_angle_site_symmetry_1
_geom_angle_site_symmetry_3
_geom_angle_publ_flag
O1 Zn1 O6 125.33(10) . 3_566 ?
O1 Zn1 O10 109.94(12) . . ?
O6 Zn1 O10 115.13(11) 3_566 . ?
O1 Zn1 O9 95.97(11) . . ?
O6 Zn1 O9 103.06(10) 3_566 . ?
O10 Zn1 O9 102.07(11) . . ?
O7 Zn2 O11 102.4(2) . . ?
O7 Zn2 O4 140.9(2) . 2_656 ?
O11 Zn2 O4 89.9(2) . 2_656 ?
O7 Zn2 C48 128.03(17) . 2_656 ?
O11 Zn2 C48 112.92(18) . 2_656 ?
O4 Zn2 C48 23.1(2) 2_656 2_656 ?
C49 O6 Zn1 122.9(2) . 3_566 ?
C26 C25 N2 124.7(3) . . ?
C26 C25 C44 116.3(3) . . ?
N2 C25 C44 118.8(3) . . ?
Zn1 O9 H2 109.5 . . ?
Zn1 O9 H1 107.0(7) . . ?
H2 O9 H1 113.4 . . ?
C8 C9 C10 122.1(3) . . ?
C8 C9 H9B 119.0 . . ?
C10 C9 H9B 119.0 . . ?
C47 O1 Zn1 107.4(2) . . ?
C22 C21 C20 118.3(3) . . ?
C22 C21 C24 124.0(3) . . ?
C20 C21 C24 117.4(3) . . ?
C6 C5 C4 119.3(3) . . ?
C6 C5 H5A 120.3 . . ?
C4 C5 H5A 120.3 . . ?
C44 C45 C46 122.9(3) . . ?
C44 C45 H45A 118.5 . . ?
C46 C45 H45A 118.5 . . ?
N1 C7 C11 118.4(3) . . ?
N1 C7 C4 122.4(3) . . ?
C11 C7 C4 119.2(3) . . ?
C5 C4 C3 118.2(3) . . ?
C5 C4 C7 122.8(3) . . ?
C3 C4 C7 119.0(2) . . ?
C7 N1 C8 121.1(3) . . ?
C45 C44 C43 119.3(3) . . ?
C45 C44 C25 122.1(3) . . ?
C43 C44 C25 118.6(3) . . ?
N2 C24 C28 117.5(3) . . ?
N2 C24 C21 122.8(3) . . ?
C28 C24 C21 119.0(3) . . ?
C25 C26 C27 117.8(3) . . ?
C25 C26 H26A 121.1 . . ?
C27 C26 H26A 121.1 . . ?
C7 C11 C10 121.4(3) . . ?
C7 C11 H11A 119.3 . . ?
C10 C11 H11A 119.3 . . ?
C27 C28 C24 117.2(3) . . ?
C27 C28 H28A 121.4 . . ?
C24 C28 H28A 121.4 . . ?
C38 C39 C40 117.8(3) . . ?
C38 C39 H39A 121.1 . . ?
C40 C39 H39A 121.1 . . ?
C26 C27 C28 123.4(3) . . ?
C26 C27 C29 117.4(3) . . ?
C28 C27 C29 119.2(3) . . ?
C24 N2 C25 118.9(3) . . ?
C9 C10 C11 117.7(3) . . ?
C9 C10 C12 118.8(3) . . ?
C11 C10 C12 123.5(4) . . ?
C45 C46 C41 119.8(3) . . ?
C45 C46 H46A 120.1 . . ?
C41 C46 H46A 120.1 . . ?
C35 C40 C39 125.7(3) . . ?
C35 C40 H40A 117.2 . . ?
C39 C40 H40A 117.2 . . ?
C40 C35 C36 116.1(3) . . ?
C40 C35 C8 126.4(3) . . ?
C36 C35 C8 117.4(3) . . ?
C3 C2 C1 122.4(3) . . ?
C3 C2 H2B 118.8 . . ?
C1 C2 H2B 118.8 . . ?
C6 C1 C2 114.3(3) . . ?
C6 C1 C47 124.9(3) . . ?
C2 C1 C47 120.4(3) . . ?
C13 C12 C17 115.5(4) . . ?
C13 C12 C10 119.9(3) . . ?
C17 C12 C10 124.6(4) . . ?
C9 C8 N1 119.3(3) . . ?
C9 C8 C35 120.1(3) . . ?
N1 C8 C35 120.5(3) . . ?
C18 C23 C22 124.0(3) . . ?
C18 C23 H23A 118.0 . . ?
C22 C23 H23A 118.0 . . ?
C23 C18 C19 114.2(3) . . ?
C23 C18 C49 124.8(3) . . ?
C19 C18 C49 121.1(3) . . ?
C30 C29 C34 116.5(3) . . ?
C30 C29 C27 121.9(3) . . ?
C34 C29 C27 121.6(3) . . ?
Zn1 O10 H4 109.5 . . ?
Zn1 O10 H3 119.5(9) . . ?
H4 O10 H3 108.6 . . ?
C21 C22 C23 122.2(3) . . ?
C21 C22 H22A 118.9 . . ?
C23 C22 H22A 118.9 . . ?
C44 C43 C42 119.9(3) . . ?
C44 C43 H43A 120.1 . . ?
C42 C43 H43A 120.1 . . ?
C5 C6 C1 126.7(3) . . ?
C5 C6 H6A 116.6 . . ?
C1 C6 H6A 116.6 . . ?
C37 C36 C35 118.1(3) . . ?
C37 C36 H36A 121.0 . . ?
C35 C36 H36A 121.0 . . ?
C39 C38 C37 120.3(3) . . ?
C39 C38 C41 122.1(3) . . ?
C37 C38 C41 117.6(3) . . ?
C2 C3 C4 118.8(3) . . ?
C2 C3 H3A 120.6 . . ?
C4 C3 H3A 120.6 . . ?
C29 C34 C33 120.5(3) . . ?
C29 C34 H34A 119.8 . . ?
C33 C34 H34A 119.8 . . ?
Zn2 O11 H6 109.5 . . ?
Zn2 O11 H5 121.8(14) . . ?
H6 O11 H5 92.6 . . ?
C42 C41 C46 114.4(3) . . ?
C42 C41 C38 123.6(3) . . ?
C46 C41 C38 122.0(3) . . ?
C43 C42 C41 123.7(3) . . ?
C43 C42 H42A 118.1 . . ?
C41 C42 H42A 118.1 . . ?
C50 O7 Zn2 115.7(3) . . ?
C36 C37 C38 121.9(3) . . ?
C36 C37 H37A 119.1 . . ?
C38 C37 H37A 119.1 . . ?
C18 C19 C20 123.8(3) . . ?
C18 C19 H19A 118.1 . . ?
C20 C19 H19A 118.1 . . ?
C21 C20 C19 117.2(3) . . ?
C21 C20 H20A 121.4 . . ?
C19 C20 H20A 121.4 . . ?
C32 C33 C34 123.6(4) . . ?
C32 C33 H33A 118.2 . . ?
C34 C33 H33A 118.2 . . ?
C33 C32 C31 112.4(4) . . ?
C33 C32 C50 117.8(5) . . ?
C31 C32 C50 129.8(5) . . ?
O6 C49 O5 124.9(3) . . ?
O6 C49 C18 119.2(3) . . ?
O5 C49 C18 115.9(3) . . ?
C30 C31 C32 122.8(4) . . ?
C30 C31 H31A 118.6 . . ?
C32 C31 H31A 118.6 . . ?
C31 C30 C29 124.1(4) . . ?
C31 C30 H30A 117.9 . . ?
C29 C30 H30A 117.9 . . ?
C12 C17 C16 127.3(5) . . ?
C12 C17 H17A 116.3 . . ?
C16 C17 H17A 116.3 . . ?
O2 C47 O1 117.2(3) . . ?
O2 C47 C1 121.3(3) . . ?
O1 C47 C1 121.0(3) . . ?
C12 C13 C14 120.4(4) . . ?
C12 C13 H13A 119.8 . . ?
C14 C13 H13A 119.8 . . ?
C15 C14 C13 121.4(5) . . ?
C15 C14 H14A 119.3 . . ?
C13 C14 H14A 119.3 . . ?
C48 O4 Zn2 98.4(4) . 2_646 ?
O7 C50 O8 124.7(4) . . ?
O7 C50 C32 123.0(5) . . ?
O8 C50 C32 112.0(5) . . ?
O4 C48 O3 142.3(5) . . ?
O4 C48 C15 123.7(5) . . ?
O3 C48 C15 93.9(4) . . ?
O4 C48 Zn2 58.5(4) . 2_646 ?
O3 C48 Zn2 83.9(2) . 2_646 ?
C15 C48 Zn2 174.6(4) . 2_646 ?
C15 C16 C17 115.7(5) . . ?
C15 C16 H16A 122.1 . . ?
C17 C16 H16A 122.1 . . ?
C14 C15 C16 118.9(4) . . ?
C14 C15 C48 109.3(4) . . ?
C16 C15 C48 129.9(4) . . ?

loop_
_geom_bond_atom_site_label_1
_geom_bond_atom_site_label_2
_geom_bond_distance
_geom_bond_site_symmetry_2
_geom_bond_publ_flag
Zn1 O1 1.915(2) . ?
Zn1 O6 1.937(2) 3_566 ?
Zn1 O10 1.964(3) . ?
Zn1 O9 2.023(3) . ?
Zn2 O7 1.908(3) . ?
Zn2 O11 1.920(4) . ?
Zn2 O4 2.000(5) 2_656 ?
Zn2 C48 2.320(5) 2_656 ?
O6 C49 1.286(4) . ?
O6 Zn1 1.937(2) 3_566 ?
C25 C26 1.324(4) . ?
C25 N2 1.392(4) . ?
C25 C44 1.482(4) . ?
O2 C47 1.294(5) . ?
O9 H2 0.8200 . ?
O9 H1 0.847(7) . ?
C9 C8 1.322(4) . ?
C9 C10 1.389(5) . ?
C9 H9B 0.9300 . ?
O1 C47 1.296(5) . ?
C21 C22 1.332(4) . ?
C21 C20 1.412(5) . ?
C21 C24 1.461(4) . ?
C5 C6 1.339(4) . ?
C5 C4 1.356(4) . ?
C5 H5A 0.9300 . ?
C45 C44 1.370(4) . ?
C45 C46 1.390(4) . ?
C45 H45A 0.9300 . ?
O5 C49 1.325(5) . ?
C7 N1 1.358(4) . ?
C7 C11 1.377(5) . ?
C7 C4 1.477(4) . ?
C4 C3 1.451(5) . ?
N1 C8 1.406(4) . ?
C44 C43 1.378(5) . ?
C24 N2 1.391(4) . ?
C24 C28 1.460(4) . ?
C26 C27 1.351(4) . ?
C26 H26A 0.9300 . ?
C11 C10 1.393(5) . ?
C11 H11A 0.9300 . ?
C28 C27 1.407(5) . ?
C28 H28A 0.9300 . ?
C39 C38 1.306(5) . ?
C39 C40 1.386(4) . ?
C39 H39A 0.9300 . ?
C27 C29 1.501(5) . ?
C10 C12 1.464(5) . ?
C46 C41 1.470(5) . ?
C46 H46A 0.9300 . ?
C40 C35 1.318(4) . ?
C40 H40A 0.9300 . ?
C35 C36 1.453(5) . ?
C35 C8 1.471(5) . ?
C2 C3 1.345(4) . ?
C2 C1 1.428(4) . ?
C2 H2B 0.9300 . ?
C1 C6 1.340(5) . ?
C1 C47 1.446(4) . ?
C12 C13 1.304(7) . ?
C12 C17 1.309(6) . ?
C23 C18 1.338(5) . ?
C23 C22 1.386(5) . ?
C23 H23A 0.9300 . ?
C18 C19 1.408(5) . ?
C18 C49 1.448(5) . ?
C29 C30 1.348(6) . ?
C29 C34 1.357(5) . ?
O10 H4 0.8200 . ?
O10 H3 0.863(7) . ?
C22 H22A 0.9300 . ?
C43 C42 1.397(5) . ?
C43 H43A 0.9300 . ?
C6 H6A 0.9300 . ?
C36 C37 1.337(5) . ?
C36 H36A 0.9300 . ?
C38 C37 1.407(5) . ?
C38 C41 1.480(4) . ?
C3 H3A 0.9300 . ?
C34 C33 1.389(5) . ?
C34 H34A 0.9300 . ?
O11 H6 0.8200 . ?
O11 H5 0.857(8) . ?
C41 C42 1.411(4) . ?
C42 H42A 0.9300 . ?
O7 C50 1.177(8) . ?
C37 H37A 0.9300 . ?
C19 C20 1.414(5) . ?
C19 H19A 0.9300 . ?
C20 H20A 0.9300 . ?
C33 C32 1.364(6) . ?
C33 H33A 0.9300 . ?
C32 C31 1.438(7) . ?
C32 C50 1.498(6) . ?
O8 C50 1.390(7) . ?
C31 C30 1.294(6) . ?
C31 H31A 0.9300 . ?
O3 C48 1.460(7) . ?
C30 H30A 0.9300 . ?
C17 C16 1.406(7) . ?
C17 H17A 0.9300 . ?
C13 C14 1.435(6) . ?
C13 H13A 0.9300 . ?
C14 C15 1.329(6) . ?
C14 H14A 0.9300 . ?
O4 C48 0.919(8) . ?
O4 Zn2 2.000(5) 2_646 ?
C48 C15 1.778(6) . ?
C48 Zn2 2.320(5) 2_646 ?
C16 C15 1.339(7) . ?
C16 H16A 0.9300 . ?

loop_
_geom_torsion_atom_site_label_1
_geom_torsion_atom_site_label_2
_geom_torsion_atom_site_label_3
_geom_torsion_atom_site_label_4
_geom_torsion
_geom_torsion_site_symmetry_1
_geom_torsion_site_symmetry_2
_geom_torsion_site_symmetry_3
_geom_torsion_site_symmetry_4
_geom_torsion_publ_flag
C6 C5 C4 C3 2.8(5) . . . . ?
C6 C5 C4 C7 -179.2(3) . . . . ?
N1 C7 C4 C5 138.5(4) . . . . ?
C11 C7 C4 C5 -41.3(5) . . . . ?
N1 C7 C4 C3 -43.5(5) . . . . ?
C11 C7 C4 C3 136.7(4) . . . . ?
C11 C7 N1 C8 -0.1(5) . . . . ?
C4 C7 N1 C8 -179.8(3) . . . . ?
C46 C45 C44 C43 1.5(6) . . . . ?
C46 C45 C44 C25 178.4(3) . . . . ?
C26 C25 C44 C45 -159.0(3) . . . . ?
N2 C25 C44 C45 25.8(5) . . . . ?
C26 C25 C44 C43 17.9(5) . . . . ?
N2 C25 C44 C43 -157.4(3) . . . . ?
C22 C21 C24 N2 138.6(4) . . . . ?
C20 C21 C24 N2 -47.7(5) . . . . ?
C22 C21 C24 C28 -31.9(5) . . . . ?
C20 C21 C24 C28 141.8(4) . . . . ?
N2 C25 C26 C27 -0.7(5) . . . . ?
C44 C25 C26 C27 -175.7(3) . . . . ?
N1 C7 C11 C10 -0.3(5) . . . . ?
C4 C7 C11 C10 179.5(3) . . . . ?
N2 C24 C28 C27 5.3(5) . . . . ?
C21 C24 C28 C27 176.3(3) . . . . ?
C25 C26 C27 C28 -1.9(5) . . . . ?
C25 C26 C27 C29 177.5(3) . . . . ?
C24 C28 C27 C26 -0.5(5) . . . . ?
C24 C28 C27 C29 -179.9(3) . . . . ?
C28 C24 N2 C25 -7.7(5) . . . . ?
C21 C24 N2 C25 -178.4(3) . . . . ?
C26 C25 N2 C24 5.7(5) . . . . ?
C44 C25 N2 C24 -179.5(3) . . . . ?
C8 C9 C10 C11 -0.2(6) . . . . ?
C8 C9 C10 C12 179.0(4) . . . . ?
C7 C11 C10 C9 0.4(6) . . . . ?
C7 C11 C10 C12 -178.8(4) . . . . ?
C44 C45 C46 C41 0.2(6) . . . . ?
C38 C39 C40 C35 0.0(5) . . . . ?
C39 C40 C35 C36 -2.8(5) . . . . ?
C39 C40 C35 C8 179.5(3) . . . . ?
C3 C2 C1 C6 -2.8(5) . . . . ?
C3 C2 C1 C47 -175.6(4) . . . . ?
C9 C10 C12 C13 172.5(5) . . . . ?
C11 C10 C12 C13 -8.3(7) . . . . ?
C9 C10 C12 C17 -9.2(7) . . . . ?
C11 C10 C12 C17 170.0(5) . . . . ?
C10 C9 C8 N1 -0.2(5) . . . . ?
C10 C9 C8 C35 -177.5(3) . . . . ?
C7 N1 C8 C9 0.3(5) . . . . ?
C7 N1 C8 C35 177.7(3) . . . . ?
C40 C35 C8 C9 -161.1(4) . . . . ?
C36 C35 C8 C9 21.3(5) . . . . ?
C40 C35 C8 N1 21.5(5) . . . . ?
C36 C35 C8 N1 -156.1(3) . . . . ?
C22 C23 C18 C19 0.3(6) . . . . ?
C22 C23 C18 C49 -178.7(4) . . . . ?
C26 C27 C29 C30 -11.1(6) . . . . ?
C28 C27 C29 C30 168.3(4) . . . . ?
C26 C27 C29 C34 169.7(4) . . . . ?
C28 C27 C29 C34 -10.9(6) . . . . ?
C20 C21 C22 C23 5.7(6) . . . . ?
C24 C21 C22 C23 179.3(3) . . . . ?
C18 C23 C22 C21 -3.7(6) . . . . ?
C45 C44 C43 C42 -1.3(6) . . . . ?
C25 C44 C43 C42 -178.3(4) . . . . ?
C4 C5 C6 C1 -6.4(6) . . . . ?
C2 C1 C6 C5 6.2(6) . . . . ?
C47 C1 C6 C5 178.6(4) . . . . ?
C40 C35 C36 C37 3.7(6) . . . . ?
C8 C35 C36 C37 -178.4(4) . . . . ?
C40 C39 C38 C37 2.0(6) . . . . ?
C40 C39 C38 C41 -179.8(3) . . . . ?
C1 C2 C3 C4 0.0(6) . . . . ?
C5 C4 C3 C2 0.1(5) . . . . ?
C7 C4 C3 C2 -178.0(3) . . . . ?
C30 C29 C34 C33 1.0(7) . . . . ?
C27 C29 C34 C33 -179.8(4) . . . . ?
C45 C46 C41 C42 -2.0(5) . . . . ?
C45 C46 C41 C38 178.7(3) . . . . ?
C39 C38 C41 C42 142.5(4) . . . . ?
C37 C38 C41 C42 -39.2(6) . . . . ?
C39 C38 C41 C46 -38.3(6) . . . . ?
C37 C38 C41 C46 140.0(4) . . . . ?
C44 C43 C42 C41 -0.6(6) . . . . ?
C46 C41 C42 C43 2.2(6) . . . . ?
C38 C41 C42 C43 -178.5(4) . . . . ?
C35 C36 C37 C38 -2.0(7) . . . . ?
C39 C38 C37 C36 -0.9(7) . . . . ?
C41 C38 C37 C36 -179.2(4) . . . . ?
C23 C18 C19 C20 0.9(6) . . . . ?
C49 C18 C19 C20 179.9(4) . . . . ?
C22 C21 C20 C19 -4.4(6) . . . . ?
C24 C21 C20 C19 -178.4(4) . . . . ?
C18 C19 C20 C21 1.1(7) . . . . ?
C29 C34 C33 C32 -0.5(8) . . . . ?
C34 C33 C32 C31 -1.4(8) . . . . ?
C34 C33 C32 C50 -179.9(6) . . . . ?
Zn1 O6 C49 O5 -1.3(6) 3_566 . . . ?
Zn1 O6 C49 C18 179.4(3) 3_566 . . . ?
C23 C18 C49 O6 172.7(4) . . . . ?
C19 C18 C49 O6 -6.2(6) . . . . ?
C23 C18 C49 O5 -6.6(6) . . . . ?
C19 C18 C49 O5 174.5(4) . . . . ?
C33 C32 C31 C30 3.0(9) . . . . ?
C50 C32 C31 C30 -178.8(7) . . . . ?
C32 C31 C30 C29 -2.7(10) . . . . ?
C34 C29 C30 C31 0.6(9) . . . . ?
C27 C29 C30 C31 -178.6(5) . . . . ?
C13 C12 C17 C16 8.2(9) . . . . ?
C10 C12 C17 C16 -170.1(6) . . . . ?
Zn1 O1 C47 O2 9.1(5) . . . . ?
Zn1 O1 C47 C1 -179.5(3) . . . . ?
C6 C1 C47 O2 176.6(4) . . . . ?
C2 C1 C47 O2 -11.4(6) . . . . ?
C6 C1 C47 O1 5.6(7) . . . . ?
C2 C1 C47 O1 177.5(4) . . . . ?
C17 C12 C13 C14 -1.8(8) . . . . ?
C10 C12 C13 C14 176.6(5) . . . . ?
C12 C13 C14 C15 -5.5(9) . . . . ?
Zn2 O7 C50 O8 -4.7(10) . . . . ?
Zn2 O7 C50 C32 -177.7(5) . . . . ?
C33 C32 C50 O7 -15.0(10) . . . . ?
C31 C32 C50 O7 166.8(7) . . . . ?
C33 C32 C50 O8 171.2(5) . . . . ?
C31 C32 C50 O8 -7.0(10) . . . . ?
Zn2 O4 C48 O3 -2.4(12) 2_646 . . . ?
Zn2 O4 C48 C15 174.1(4) 2_646 . . . ?
C12 C17 C16 C15 -7.0(10) . . . . ?
C13 C14 C15 C16 6.7(9) . . . . ?
C13 C14 C15 C48 172.7(5) . . . . ?
C17 C16 C15 C14 -1.0(9) . . . . ?
C17 C16 C15 C48 -163.7(5) . . . . ?
O4 C48 C15 C14 -7.0(9) . . . . ?
O3 C48 C15 C14 170.9(5) . . . . ?
O4 C48 C15 C16 157.0(8) . . . . ?
O3 C48 C15 C16 -25.1(8) . . . . ?

loop_
_platon_squeeze_void_nr
_platon_squeeze_void_average_x
_platon_squeeze_void_average_y
_platon_squeeze_void_average_z
_platon_squeeze_void_volume
_platon_squeeze_void_count_electrons
1 0.000 0.000 0.030 210.4 19.6
2 0.000 0.500 -0.156 210.4 19.6
3 0.500 0.500 0.041 210.4 20.0
4 0.500 0.000 -0.151 210.4 20.0
